data_4116693
loop_
_publ_author_name
'Stephen F. Nelsen'
'Rustem F. Ismagilov'
'Douglas R. Powell'

_publ_contact_author
; 
    Prof. Stephen F. Nelsen 
    Department of Chemistry 
    University of Wisconsin 
    Madison, WI  53706-1396  USA 
;
_publ_contact_author_email nelsen@chem.wisc.edu
_publ_contact_author_fax 1(608)2620381
_publ_contact_author_phone 1(608)2623426
_publ_section_title
;
 Effects of Bridge Redox State Levels on the Electron Transfer and Optical
 Properties of Intervalence Compounds with Hydrazine Charge-Bearing Units
;
_journal_name_full 'Journal of the American Chemical Society'
_journal_page_first 1924
_journal_page_last 1925
_journal_paper_doi 10.1021/ja972760o
_journal_volume 120
_journal_year 1998
_chemical_formula_moiety 'C24 H28 N2'
_chemical_formula_structural 'C24 H28 N2'
_chemical_formula_sum 'C24 H28 N2'
_chemical_formula_weight 344.48
_chemical_name_systematic
; 
 ? 
;
_space_group_IT_number 14
_symmetry_cell_setting monoclinic
_symmetry_space_group_name_Hall '-P 2ybc'
_symmetry_space_group_name_H-M 'P 1 21/c 1'
_atom_sites_solution_hydrogens geom
_atom_sites_solution_primary direct
_atom_sites_solution_secondary difmap
_audit_creation_method SHELXL
_cell_angle_alpha 90.00
_cell_angle_beta 105.455(2)
_cell_angle_gamma 90.00
_cell_formula_units_Z 4
_cell_length_a 13.3666(2)
_cell_length_b 11.5570(3)
_cell_length_c 12.6759(3)
_cell_measurement_reflns_used 4242
_cell_measurement_temperature 133(2)
_cell_measurement_theta_max 25.0
_cell_measurement_theta_min 3.0
_cell_volume 1887.34(7)
_computing_structure_refinement 'SHELXL-93 (Sheldrick, 1993)'
_computing_structure_solution 'SHELXS-86 (Sheldrick, 1990)'
_diffrn_ambient_temperature 133(2)
_diffrn_measurement_device 'Siemens P4/CCD'
_diffrn_measurement_method 'phi scan frames'
_diffrn_radiation_monochromator graphite
_diffrn_radiation_source 'sealed tube'
_diffrn_radiation_type MoK\a
_diffrn_radiation_wavelength 0.71073
_diffrn_reflns_av_R_equivalents 0.0398
_diffrn_reflns_av_sigmaI/netI 0.0679
_diffrn_reflns_limit_h_max 17
_diffrn_reflns_limit_h_min -6
_diffrn_reflns_limit_k_max 13
_diffrn_reflns_limit_k_min -15
_diffrn_reflns_limit_l_max 12
_diffrn_reflns_limit_l_min -16
_diffrn_reflns_number 8080
_diffrn_reflns_theta_max 28.13
_diffrn_reflns_theta_min 1.58
_diffrn_standards_decay_% -0.01
_diffrn_standards_number 136
_exptl_absorpt_coefficient_mu 0.071
_exptl_absorpt_correction_T_max 0.928
_exptl_absorpt_correction_T_min 0.666
_exptl_absorpt_correction_type empirical
_exptl_crystal_colour red
_exptl_crystal_density_diffrn 1.212
_exptl_crystal_description prism
_exptl_crystal_F_000 744
_exptl_crystal_size_max 0.40
_exptl_crystal_size_mid 0.15
_exptl_crystal_size_min 0.15
_refine_diff_density_max 0.270
_refine_diff_density_min -0.199
_refine_diff_density_rms 0.042
_refine_ls_extinction_method none
_refine_ls_goodness_of_fit_all 1.038
_refine_ls_goodness_of_fit_obs 1.243
_refine_ls_hydrogen_treatment riding
_refine_ls_matrix_type full
_refine_ls_number_parameters 334
_refine_ls_number_reflns 4068
_refine_ls_number_restraints 175
_refine_ls_restrained_S_all 1.084
_refine_ls_restrained_S_obs 1.294
_refine_ls_R_factor_all 0.1037
_refine_ls_R_factor_obs 0.0635
_refine_ls_shift/esd_max -0.003
_refine_ls_shift/esd_mean 0.000
_refine_ls_structure_factor_coef Fsqd
_refine_ls_weighting_details 'w=1/[\s^2^(Fo^2^)+(0.0842P)^2^+0.0000P] where P=(Fo^2^+2Fc^2^)/3'
_refine_ls_weighting_scheme calc
_refine_ls_wR_factor_all 0.1832
_refine_ls_wR_factor_obs 0.1664
_reflns_number_observed 2454
_reflns_number_total 4070
_reflns_observed_criterion >2sigma(I)
_cod_data_source_file ja972760o_2.cif
_cod_data_source_block compound_3
_cod_depositor_comments
;
The following automatic conversions were performed:

'_refine_ls_weighting_scheme' value 'calc
w=1/[\s^2^(Fo^2^)+(0.0842P)^2^+0.0000P] where P=(Fo^2^+2Fc^2^)/3' was
changed to 'calc'. New tag '_refine_ls_weighting_details' was
created. The value of the new tag was set to
'w=1/[\s^2^(Fo^2^)+(0.0842P)^2^+0.0000P] where P=(Fo^2^+2Fc^2^)/3'.

Automatic conversion script
Id: cif_fix_values 3143 2015-03-26 13:38:13Z robertas 
;
_cod_database_code 4116693

loop_
_symmetry_equiv_pos_as_xyz
'x, y, z'
'-x, y+1/2, -z+1/2'
'-x, -y, -z'
'x, -y-1/2, z-1/2'

loop_
_atom_site_aniso_label
_atom_site_aniso_U_11
_atom_site_aniso_U_22
_atom_site_aniso_U_33
_atom_site_aniso_U_23
_atom_site_aniso_U_13
_atom_site_aniso_U_12
C1 0.0258(14) 0.032(2) 0.032(2) -0.0054(14) 0.0102(12) -0.0038(12)
N2 0.0200(12) 0.0285(15) 0.0285(15) -0.0055(11) 0.0054(12) 0.0009(10)
N3 0.0239(12) 0.023(2) 0.0304(14) -0.0055(11) 0.0129(11) 0.0003(10)
C4 0.030(2) 0.039(2) 0.033(2) -0.0033(14) 0.0133(13) 0.0039(13)
C5 0.043(2) 0.035(2) 0.044(2) -0.011(2) 0.015(2) 0.0029(14)
C6 0.036(2) 0.028(2) 0.045(2) -0.0096(14) 0.021(2) -0.0108(13)
C7 0.023(2) 0.044(2) 0.028(2) -0.001(2) 0.0007(15) -0.0054(13)
C8 0.033(2) 0.041(2) 0.027(2) -0.0026(15) 0.0066(15) -0.004(2)
C9 0.0380(12) 0.0301(12) 0.0397(13) 0.0011(10) 0.0107(10) 0.0103(9)
C10 0.0357(12) 0.0456(15) 0.0397(14) 0.0069(11) 0.0072(10) 0.0035(10)
C11 0.0339(12) 0.063(2) 0.0413(15) 0.0085(13) 0.0026(11) -0.0019(12)
C12 0.0380(13) 0.0416(15) 0.046(2) 0.0107(12) -0.0116(11) -0.0071(11)
C13 0.0363(12) 0.0352(14) 0.0445(15) -0.0009(11) -0.0091(11) -0.0002(10)
C14 0.0323(11) 0.0311(13) 0.0399(14) -0.0117(10) -0.0009(10) 0.0088(9)
C15 0.0308(12) 0.048(2) 0.0387(14) -0.0136(11) 0.0032(10) 0.0078(10)
C16 0.0336(12) 0.059(2) 0.0340(13) -0.0057(12) 0.0052(10) 0.0068(11)
C17 0.0326(11) 0.048(2) 0.0300(13) 0.0036(11) -0.0006(10) 0.0004(10)
C18 0.0308(11) 0.0328(12) 0.0272(12) -0.0015(9) -0.0049(9) 0.0051(9)
C19 0.0265(10) 0.0365(13) 0.0340(13) 0.0010(10) 0.0002(9) 0.0078(9)
C20 0.0298(11) 0.0311(13) 0.0346(13) -0.0018(10) -0.0077(9) 0.0033(9)
C21 0.0274(11) 0.0353(13) 0.0314(12) -0.0085(10) -0.0031(9) 0.0066(9)
C22 0.0280(10) 0.0307(12) 0.0301(12) -0.0058(9) -0.0007(9) 0.0055(8)
C23 0.0242(14) 0.035(2) 0.035(2) -0.0002(14) 0.0017(12) 0.0086(12)
C24 0.050(3) 0.090(5) 0.039(4) 0.020(3) -0.001(3) 0.017(2)
C25 0.028(2) 0.057(4) 0.058(4) -0.013(2) -0.016(2) 0.011(2)
C26 0.030(2) 0.064(3) 0.051(2) 0.000(2) 0.006(2) 0.008(2)

loop_
_atom_site_label
_atom_site_type_symbol
_atom_site_fract_x
_atom_site_fract_y
_atom_site_fract_z
_atom_site_U_iso_or_equiv
_atom_site_thermal_displace_type
_atom_site_occupancy
_atom_site_calc_flag
_atom_site_refinement_flags
_atom_site_disorder_group
C1 C 0.8533(2) 0.5880(3) 0.4575(2) 0.0295(7) Uani 0.715(3) d PD 1
H1 H 0.9172(2) 0.5703(3) 0.4337(2) 0.035 Uiso 0.715(3) calc PR 1
N2 N 0.7621(2) 0.5298(2) 0.3813(2) 0.0259(6) Uani 0.715(3) d PD 1
N3 N 0.6679(3) 0.5508(2) 0.4149(3) 0.0247(8) Uani 0.715(3) d PD 1
C4 C 0.6884(2) 0.6292(3) 0.5104(3) 0.0329(8) Uani 0.715(3) d PD 1
H4 H 0.6218(2) 0.6440(3) 0.5299(3) 0.040 Uiso 0.715(3) calc PR 1
C5 C 0.7364(3) 0.7451(3) 0.4922(3) 0.0401(8) Uani 0.715(3) d PD 1
H5A H 0.7556(3) 0.7899(3) 0.5612(3) 0.048 Uiso 0.715(3) calc PR 1
H5B H 0.6861(3) 0.7910(3) 0.4363(3) 0.048 Uiso 0.715(3) calc PR 1
C6 C 0.8353(3) 0.7179(3) 0.4523(3) 0.0347(8) Uani 0.715(3) d PD 1
H6A H 0.8251(3) 0.7456(3) 0.3762(3) 0.042 Uiso 0.715(3) calc PR 1
H6B H 0.8963(3) 0.7581(3) 0.4995(3) 0.042 Uiso 0.715(3) calc PR 1
C7 C 0.8665(2) 0.5417(4) 0.5729(4) 0.0328(10) Uani 0.715(3) d PD 1
H7A H 0.9257(2) 0.5805(4) 0.6245(4) 0.039 Uiso 0.715(3) calc PR 1
H7B H 0.8804(2) 0.4575(4) 0.5749(4) 0.039 Uiso 0.715(3) calc PR 1
C8 C 0.7635(3) 0.5666(3) 0.6059(3) 0.0340(8) Uani 0.715(3) d PD 1
H8A H 0.7323(3) 0.4930(3) 0.6216(3) 0.041 Uiso 0.715(3) calc PR 1
H8B H 0.7781(3) 0.6154(3) 0.6724(3) 0.041 Uiso 0.715(3) calc PR 1
C1' C 0.5732(14) 0.4753(15) 0.3086(17) 0.041(6) Uiso 0.102(3) d PD 2
H1' H 0.5479(14) 0.3935(15) 0.3028(17) 0.049 Uiso 0.102(3) calc PR 2
N2' N 0.6867(11) 0.4804(13) 0.3779(14) 0.032(5) Uiso 0.102(3) d PD 2
N3' N 0.7206(9) 0.5991(12) 0.3813(9) 0.021(4) Uiso 0.102(3) d PD 2
C4' C 0.6435(16) 0.6792(16) 0.3231(18) 0.059(8) Uiso 0.102(3) d PD 2
H4' H 0.6738(16) 0.7589(16) 0.3311(18) 0.071 Uiso 0.102(3) calc PR 2
C5' C 0.6058(17) 0.6483(19) 0.1987(15) 0.028(6) Uiso 0.102(3) d PD 2
H5'1 H 0.5469(17) 0.6981(19) 0.1607(15) 0.034 Uiso 0.102(3) calc PR 2
H5'2 H 0.6627(17) 0.6573(19) 0.1629(15) 0.034 Uiso 0.102(3) calc PR 2
C6' C 0.5717(18) 0.5203(18) 0.1976(14) 0.039(6) Uiso 0.102(3) d PD 2
H6'1 H 0.5006(18) 0.5125(18) 0.1489(14) 0.047 Uiso 0.102(3) calc PR 2
H6'2 H 0.6185(18) 0.4723(18) 0.1669(14) 0.047 Uiso 0.102(3) calc PR 2
C7' C 0.5107(11) 0.5484(16) 0.3693(14) 0.015(4) Uiso 0.102(3) d PD 2
H7'1 H 0.5239(11) 0.5219(16) 0.4460(14) 0.018 Uiso 0.102(3) calc PR 2
H7'2 H 0.4355(11) 0.5410(16) 0.3335(14) 0.018 Uiso 0.102(3) calc PR 2
C8' C 0.5463(18) 0.6785(18) 0.3658(22) 0.056(8) Uiso 0.102(3) d PD 2
H8'1 H 0.4904(18) 0.7245(18) 0.3167(22) 0.067 Uiso 0.102(3) calc PR 2
H8'2 H 0.5623(18) 0.7129(18) 0.4399(22) 0.067 Uiso 0.102(3) calc PR 2
C1" C 0.6400(9) 0.5533(10) 0.2332(10) 0.038(3) Uiso 0.182(4) d PD 3
H1" H 0.6651(9) 0.5344(10) 0.1676(10) 0.046 Uiso 0.182(4) calc PR 3
N2" N 0.7226(8) 0.5233(9) 0.3355(9) 0.030(3) Uiso 0.182(4) d PD 3
N3" N 0.6877(11) 0.5439(13) 0.4325(12) 0.094(12) Uiso 0.182(4) d PD 3
C4" C 0.5819(10) 0.5917(11) 0.4045(10) 0.043(4) Uiso 0.182(4) d PD 3
H4" H 0.5614(10) 0.6062(11) 0.4737(10) 0.052 Uiso 0.182(4) calc PR 3
C5" C 0.5074(9) 0.5029(12) 0.3357(11) 0.040(3) Uiso 0.182(4) d PD 3
H5"1 H 0.4373(9) 0.5369(12) 0.3079(11) 0.048 Uiso 0.182(4) calc PR 3
H5"2 H 0.5022(9) 0.4341(12) 0.3804(11) 0.048 Uiso 0.182(4) calc PR 3
C6" C 0.5518(18) 0.4688(21) 0.2397(20) 0.054(12) Uiso 0.182(4) d PD 3
H6"1 H 0.4960(18) 0.4713(21) 0.1703(20) 0.065 Uiso 0.182(4) calc PR 3
H6"2 H 0.5791(18) 0.3888(21) 0.2503(20) 0.065 Uiso 0.182(4) calc PR 3
C7" C 0.6057(12) 0.6789(11) 0.2278(16) 0.008(3) Uiso 0.182(4) d PD 3
H7"1 H 0.5470(12) 0.6921(11) 0.1623(16) 0.009 Uiso 0.182(4) calc PR 3
H7"2 H 0.6636(12) 0.7305(11) 0.2237(16) 0.009 Uiso 0.182(4) calc PR 3
C8" C 0.5701(14) 0.7046(12) 0.3386(13) 0.068(5) Uiso 0.182(4) d PD 3
H8"1 H 0.6142(14) 0.7658(12) 0.3822(13) 0.082 Uiso 0.182(4) calc PR 3
H8"2 H 0.4970(14) 0.7309(12) 0.3198(13) 0.082 Uiso 0.182(4) calc PR 3
C9 C 0.7784(2) 0.4114(2) 0.3480(2) 0.0359(5) Uani 1 d . .
C10 C 0.6879(2) 0.2963(2) 0.4650(2) 0.0409(6) Uani 1 d . .
H10 H 0.6624(2) 0.3648(2) 0.4902(2) 0.049 Uiso 1 calc R .
C11 C 0.6653(2) 0.1909(2) 0.5025(2) 0.0475(7) Uani 1 d . .
H11 H 0.6248(2) 0.1879(2) 0.5536(2) 0.057 Uiso 1 calc R .
C12 C 0.7008(2) 0.0861(2) 0.4669(2) 0.0461(7) Uani 1 d . .
H12 H 0.6843(2) 0.0140(2) 0.4941(2) 0.055 Uiso 1 calc R .
C13 C 0.7583(2) 0.0894(2) 0.3938(2) 0.0425(6) Uani 1 d . .
H13 H 0.7808(2) 0.0190(2) 0.3690(2) 0.051 Uiso 1 calc R .
C14 C 0.8489(2) 0.1986(2) 0.2816(2) 0.0365(6) Uani 1 d . .
H14 H 0.8725(2) 0.1274(2) 0.2594(2) 0.044 Uiso 1 calc R .
C15 C 0.9442(2) 0.3039(2) 0.1694(2) 0.0404(6) Uani 1 d . .
H15 H 0.9703(2) 0.2331(2) 0.1494(2) 0.049 Uiso 1 calc R .
C16 C 0.9702(2) 0.4046(2) 0.1284(2) 0.0429(6) Uani 1 d . .
H16 H 1.0150(2) 0.4037(2) 0.0816(2) 0.051 Uiso 1 calc R .
C17 C 0.9307(2) 0.5106(2) 0.1552(2) 0.0387(6) Uani 1 d . .
H17 H 0.9473(2) 0.5806(2) 0.1243(2) 0.046 Uiso 1 calc R .
C18 C 0.8687(2) 0.5135(2) 0.2254(2) 0.0327(5) Uani 1 d . .
H18 H 0.8438(2) 0.5859(2) 0.2433(2) 0.039 Uiso 1 calc R .
C19 C 0.7494(2) 0.3048(2) 0.3885(2) 0.0339(5) Uani 1 d . .
C20 C 0.7858(2) 0.1966(2) 0.3532(2) 0.0349(5) Uani 1 d . .
C21 C 0.8784(2) 0.3016(2) 0.2419(2) 0.0334(5) Uani 1 d . .
C22 C 0.8404(2) 0.4102(2) 0.2724(2) 0.0312(5) Uani 1 d . .
C23 C 0.5800(2) 0.5856(2) 0.3133(2) 0.0326(7) Uani 0.715(3) d PD 1
C24 C 0.6129(5) 0.6786(5) 0.2449(4) 0.062(3) Uani 0.715(3) d PD 1
H24A H 0.5542(5) 0.6983(5) 0.1826(4) 0.093 Uiso 0.715(3) d PR 1
H24B H 0.6706(5) 0.6499(5) 0.2180(4) 0.093 Uiso 0.715(3) d PR 1
H24C H 0.6351(5) 0.7476(5) 0.2899(4) 0.093 Uiso 0.715(3) d PR 1
C25 C 0.5450(4) 0.4789(5) 0.2420(5) 0.053(3) Uani 0.715(3) d PD 1
H25A H 0.4844(4) 0.4984(5) 0.1819(5) 0.079 Uiso 0.715(3) d PR 1
H25B H 0.5267(4) 0.4171(5) 0.2864(5) 0.079 Uiso 0.715(3) d PR 1
H25C H 0.6016(4) 0.4526(5) 0.2120(5) 0.079 Uiso 0.715(3) d PR 1
C26 C 0.4877(2) 0.6299(3) 0.3510(3) 0.0494(10) Uani 0.715(3) d PD 1
H26A H 0.4284(2) 0.6420(3) 0.2873(3) 0.074 Uiso 0.715(3) d PR 1
H26B H 0.5061(2) 0.7033(3) 0.3902(3) 0.074 Uiso 0.715(3) d PR 1
H26C H 0.4693(2) 0.5729(3) 0.3999(3) 0.074 Uiso 0.715(3) d PR 1
C23' C 0.7838(10) 0.6231(13) 0.5007(10) 0.044(9) Uiso 0.102(3) d PD 2
C24' C 0.7205(18) 0.5919(24) 0.5802(13) 0.038(7) Uiso 0.102(3) d PD 2
H24D H 0.7594(18) 0.6130(24) 0.6547(13) 0.058 Uiso 0.102(3) d PR 2
H24E H 0.7068(18) 0.5084(24) 0.5767(13) 0.058 Uiso 0.102(3) d PR 2
H24F H 0.6545(18) 0.6340(24) 0.5604(13) 0.058 Uiso 0.102(3) d PR 2
C25' C 0.8831(13) 0.5515(23) 0.5289(18) 0.038(9) Uiso 0.102(3) d PD 2
H25D H 0.8670(13) 0.4719(23) 0.5453(18) 0.057 Uiso 0.102(3) d PR 2
H25E H 0.9325(13) 0.5851(23) 0.5930(18) 0.057 Uiso 0.102(3) d PR 2
H25F H 0.9136(13) 0.5517(23) 0.4667(18) 0.057 Uiso 0.102(3) d PR 2
C26' C 0.8130(22) 0.7506(15) 0.5152(19) 0.085(12) Uiso 0.102(3) d PD 2
H26D H 0.7867(22) 0.7834(15) 0.5739(19) 0.128 Uiso 0.102(3) d PR 2
H26E H 0.7824(22) 0.7920(15) 0.4467(19) 0.128 Uiso 0.102(3) d PR 2
H26F H 0.8887(22) 0.7584(15) 0.5342(19) 0.128 Uiso 0.102(3) d PR 2
C23" C 0.7758(8) 0.6076(9) 0.5168(8) 0.038(4) Uiso 0.182(4) d PD 3
C24" C 0.7439(14) 0.6308(15) 0.6215(10) 0.067(5) Uiso 0.182(4) d PD 3
H24G H 0.7106(14) 0.5616(15) 0.6414(10) 0.100 Uiso 0.182(4) d PR 3
H24H H 0.6950(14) 0.6957(15) 0.6097(10) 0.100 Uiso 0.182(4) d PR 3
H24I H 0.8055(14) 0.6500(15) 0.6807(10) 0.100 Uiso 0.182(4) d PR 3
C25" C 0.8740(10) 0.5343(17) 0.5448(17) 0.065(14) Uiso 0.182(4) d PD 3
H25G H 0.8578(10) 0.4566(17) 0.5664(17) 0.098 Uiso 0.182(4) d PR 3
H25H H 0.9260(10) 0.5703(17) 0.6053(17) 0.098 Uiso 0.182(4) d PR 3
H25I H 0.9015(10) 0.5288(17) 0.4806(17) 0.098 Uiso 0.182(4) d PR 3
C26" C 0.7996(15) 0.7227(12) 0.4702(14) 0.055(6) Uiso 0.182(4) d PD 3
H26G H 0.7939(15) 0.7853(12) 0.5203(14) 0.082 Uiso 0.182(4) d PR 3
H26H H 0.7500(15) 0.7358(12) 0.3989(14) 0.082 Uiso 0.182(4) d PR 3
H26I H 0.8702(15) 0.7209(12) 0.4613(14) 0.082 Uiso 0.182(4) d PR 3

loop_
_atom_type_symbol
_atom_type_description
_atom_type_scat_dispersion_real
_atom_type_scat_dispersion_imag
_atom_type_scat_source
C C 0.0033 0.0016 'International Tables Vol C Tables 4.2.6.8 and 6.1.1.4'
H H 0.0000 0.0000 'International Tables Vol C Tables 4.2.6.8 and 6.1.1.4'
N N 0.0061 0.0033 'International Tables Vol C Tables 4.2.6.8 and 6.1.1.4'

loop_
_geom_angle_atom_site_label_1
_geom_angle_atom_site_label_2
_geom_angle_atom_site_label_3
_geom_angle
N2 C1 C6 108.9(3)
N2 C1 C7 109.1(2)
C6 C1 C7 111.5(3)
N3 N2 C9 116.6(2)
N3 N2 C1 110.9(2)
C9 N2 C1 116.6(2)
N2 N3 C4 110.9(3)
N2 N3 C23 108.9(2)
C4 N3 C23 117.1(2)
N3 C4 C5 114.0(3)
N3 C4 C8 107.2(3)
C5 C4 C8 108.7(3)
C4 C5 C6 107.3(2)
C1 C6 C5 108.7(3)
C1 C7 C8 107.8(3)
C4 C8 C7 108.2(3)
C6' C1' C7' 114.1(15)
C6' C1' N2' 106.7(14)
C7' C1' N2' 106.2(13)
N3' N2' C1' 107.9(11)
N3' N2' C9 103.2(11)
C1' N2' C9 123.4(13)
C4' N3' N2' 114.9(11)
C4' N3' C23' 121.1(13)
N2' N3' C23' 106.6(10)
N3' C4' C8' 112.0(15)
N3' C4' C5' 111.4(15)
C8' C4' C5' 106.2(15)
C6' C5' C4' 104.0(12)
C1' C6' C5' 113.3(14)
C1' C7' C8' 107.6(11)
C4' C8' C7' 107.7(12)
N2" C1" C7" 113.8(11)
N2" C1" C6" 101.7(13)
C7" C1" C6" 112.3(13)
N3" N2" C9 108.7(10)
N3" N2" C1" 111.5(9)
C9 N2" C1" 121.8(9)
N2" N3" C4" 111.4(11)
N2" N3" C23" 107.8(10)
C4" N3" C23" 119.5(10)
N3" C4" C5" 108.8(10)
N3" C4" C8" 113.8(12)
C5" C4" C8" 107.6(11)
C4" C5" C6" 107.0(10)
C5" C6" C1" 109.8(12)
C1" C7" C8" 106.9(10)
C4" C8" C7" 107.7(10)
C22 C9 C19 119.8(2)
C22 C9 N2 111.2(2)
C19 C9 N2 128.7(2)
C22 C9 N2" 107.7(4)
C19 C9 N2" 127.9(4)
C22 C9 N2' 142.1(6)
C19 C9 N2' 92.6(6)
C11 C10 C19 121.0(2)
C10 C11 C12 121.8(2)
C13 C12 C11 119.5(2)
C12 C13 C20 121.4(2)
C21 C14 C20 121.9(2)
C16 C15 C21 121.7(2)
C15 C16 C17 120.2(2)
C18 C17 C16 120.5(2)
C17 C18 C22 121.6(2)
C9 C19 C10 124.3(2)
C9 C19 C20 119.0(2)
C10 C19 C20 116.7(2)
C14 C20 C13 120.5(2)
C14 C20 C19 119.8(2)
C13 C20 C19 119.6(2)
C14 C21 C15 122.0(2)
C14 C21 C22 119.6(2)
C15 C21 C22 118.3(2)
C9 C22 C18 122.6(2)
C9 C22 C21 119.8(2)
C18 C22 C21 117.6(2)
C24 C23 C26 108.9(3)
C24 C23 C25 108.9(3)
C26 C23 C25 108.1(3)
C24 C23 N3 112.9(3)
C26 C23 N3 108.9(2)
C25 C23 N3 109.1(3)
C24' C23' C26' 108.6(4)
C24' C23' C25' 108.6(4)
C26' C23' C25' 108.5(4)
C24' C23' N3' 110.4(4)
C26' C23' N3' 110.3(4)
C25' C23' N3' 110.3(4)
C25" C23" C24" 108.7(4)
C25" C23" C26" 108.7(4)
C24" C23" C26" 108.7(4)
C25" C23" N3" 110.3(4)
C24" C23" N3" 110.3(4)
C26" C23" N3" 110.2(4)

loop_
_geom_bond_atom_site_label_1
_geom_bond_atom_site_label_2
_geom_bond_distance
C1 N2 1.498(4)
C1 C6 1.519(4)
C1 C7 1.523(6)
N2 N3 1.452(4)
N2 C9 1.466(3)
N3 C4 1.478(4)
N3 C23 1.548(5)
C4 C5 1.528(4)
C4 C8 1.533(5)
C5 C6 1.568(4)
C7 C8 1.569(6)
C1' C6' 1.50(2)
C1' C7' 1.53(2)
C1' N2' 1.54(2)
N2' N3' 1.44(2)
N2' C9 1.59(2)
N3' C4' 1.44(2)
N3' C23' 1.549(7)
C4' C8' 1.53(2)
C4' C5' 1.56(2)
C5' C6' 1.55(2)
C7' C8' 1.58(2)
C1" N2" 1.503(14)
C1" C7" 1.52(2)
C1" C6" 1.55(2)
N2" N3" 1.45(2)
N2" C9 1.481(10)
N3" C4" 1.47(2)
N3" C23" 1.550(6)
C4" C5" 1.53(2)
C4" C8" 1.53(2)
C5" C6" 1.54(2)
C7" C8" 1.63(2)
C9 C22 1.424(3)
C9 C19 1.428(3)
C10 C11 1.370(3)
C10 C19 1.431(3)
C11 C12 1.417(4)
C12 C13 1.352(4)
C13 C20 1.427(3)
C14 C21 1.389(3)
C14 C20 1.393(3)
C15 C16 1.357(3)
C15 C21 1.433(3)
C16 C17 1.411(3)
C17 C18 1.368(3)
C18 C22 1.430(3)
C19 C20 1.455(3)
C21 C22 1.444(3)
C23 C24 1.517(4)
C23 C26 1.526(3)
C23 C25 1.527(4)
C23' C24' 1.522(4)
C23' C26' 1.523(4)
C23' C25' 1.523(4)
C23" C25" 1.522(4)
C23" C24" 1.522(4)
C23" C26" 1.523(4)

loop_
_geom_torsion_atom_site_label_1
_geom_torsion_atom_site_label_2
_geom_torsion_atom_site_label_3
_geom_torsion_atom_site_label_4
_geom_torsion
C6 C1 N2 N3 -62.6(3)
C7 C1 N2 N3 59.3(3)
C6 C1 N2 C9 160.8(2)
C7 C1 N2 C9 -77.3(3)
C9 N2 N3 C4 140.0(3)
C1 N2 N3 C4 3.4(4)
C9 N2 N3 C23 -89.7(3)
C1 N2 N3 C23 133.7(2)
N2 N3 C4 C5 56.3(4)
C23 N3 C4 C5 -69.6(3)
N2 N3 C4 C8 -64.2(3)
C23 N3 C4 C8 170.0(2)
N3 C4 C5 C6 -53.4(4)
C8 C4 C5 C6 66.2(3)
N2 C1 C6 C5 62.2(3)
C7 C1 C6 C5 -58.2(3)
C4 C5 C6 C1 -5.7(4)
N2 C1 C7 C8 -58.7(4)
C6 C1 C7 C8 61.6(4)
N3 C4 C8 C7 61.1(3)
C5 C4 C8 C7 -62.7(3)
C1 C7 C8 C4 -0.6(4)
C6' C1' N2' N3' 59.2(18)
C7' C1' N2' N3' -62.9(16)
C6' C1' N2' C9 -60.7(18)
C7' C1' N2' C9 177.1(12)
C1' N2' N3' C4' 0.6(20)
C9 N2' N3' C4' 132.7(13)
C1' N2' N3' C23' 137.8(12)
C9 N2' N3' C23' -90.2(11)
N2' N3' C4' C8' 58.3(20)
C23' N3' C4' C8' -72.1(18)
N2' N3' C4' C5' -60.5(19)
C23' N3' C4' C5' 169.1(12)
N3' C4' C5' C6' 53.9(20)
C8' C4' C5' C6' -68.3(19)
C7' C1' C6' C5' 53.9(22)
N2' C1' C6' C5' -63.1(21)
C4' C5' C6' C1' 7.0(24)
C6' C1' C7' C8' -50.6(21)
N2' C1' C7' C8' 66.7(18)
N3' C4' C8' C7' -50.5(22)
C5' C4' C8' C7' 71.4(20)
C1' C7' C8' C4' -10.7(23)
C7" C1" N2" N3" 59.8(14)
C6" C1" N2" N3" -61.2(14)
C7" C1" N2" C9 -169.7(9)
C6" C1" N2" C9 69.3(13)
C9 N2" N3" C4" -138.7(10)
C1" N2" N3" C4" -1.7(15)
C9 N2" N3" C23" 88.4(10)
C1" N2" N3" C23" -134.6(10)
N2" N3" C4" C5" 62.8(14)
C23" N3" C4" C5" -170.4(10)
N2" N3" C4" C8" -57.3(15)
C23" N3" C4" C8" 69.5(15)
N3" C4" C5" C6" -52.7(17)
C8" C4" C5" C6" 71.1(17)
C4" C5" C6" C1" -11.9(22)
N2" C1" C6" C5" 68.1(19)
C7" C1" C6" C5" -53.9(22)
N2" C1" C7" C8" -54.8(14)
C6" C1" C7" C8" 60.0(17)
N3" C4" C8" C7" 57.6(16)
C5" C4" C8" C7" -63.1(15)
C1" C7" C8" C4" -1.5(17)
N3 N2 C9 C22 152.9(3)
C1 N2 C9 C22 -73.1(3)
N3 N2 C9 C19 -33.4(4)
C1 N2 C9 C19 100.6(3)
N3 N2 C9 N2" 65.5(9)
C1 N2 C9 N2" -160.4(10)
N3 N2 C9 N2' 8.1(8)
C1 N2 C9 N2' 142.1(9)
N3" N2" C9 C22 -161.1(7)
C1" N2" C9 C22 67.2(9)
N3" N2" C9 C19 43.5(11)
C1" N2" C9 C19 -88.2(10)
N3" N2" C9 N2 -58.9(10)
C1" N2" C9 N2 169.3(16)
N3" N2" C9 N2' 32.2(11)
C1" N2" C9 N2' -99.5(15)
N3' N2' C9 C22 -49.9(15)
C1' N2' C9 C22 72.2(16)
N3' N2' C9 C19 159.8(9)
C1' N2' C9 C19 -78.0(13)
N3' N2' C9 N2 11.0(5)
C1' N2' C9 N2 133.2(17)
N3' N2' C9 N2" -29.1(9)
C1' N2' C9 N2" 93.1(17)
C19 C10 C11 C12 -0.5(4)
C10 C11 C12 C13 -0.2(4)
C11 C12 C13 C20 1.2(3)
C21 C15 C16 C17 -1.2(3)
C15 C16 C17 C18 2.1(3)
C16 C17 C18 C22 -1.0(3)
C22 C9 C19 C10 179.6(2)
N2 C9 C19 C10 6.4(4)
N2" C9 C19 C10 -27.6(6)
N2' C9 C19 C10 -21.0(6)
C22 C9 C19 C20 1.3(3)
N2 C9 C19 C20 -171.9(2)
N2" C9 C19 C20 154.1(6)
N2' C9 C19 C20 160.7(6)
C11 C10 C19 C9 -178.3(2)
C11 C10 C19 C20 0.1(3)
C21 C14 C20 C13 -179.0(2)
C21 C14 C20 C19 -0.3(3)
C12 C13 C20 C14 177.2(2)
C12 C13 C20 C19 -1.6(3)
C9 C19 C20 C14 0.6(3)
C10 C19 C20 C14 -177.9(2)
C9 C19 C20 C13 179.4(2)
C10 C19 C20 C13 0.9(3)
C20 C14 C21 C15 179.3(2)
C20 C14 C21 C22 -1.9(3)
C16 C15 C21 C14 178.1(2)
C16 C15 C21 C22 -0.7(3)
C19 C9 C22 C18 177.4(2)
N2 C9 C22 C18 -8.3(3)
N2" C9 C22 C18 19.7(5)
N2' C9 C22 C18 32.3(10)
C19 C9 C22 C21 -3.4(3)
N2 C9 C22 C21 170.9(2)
N2" C9 C22 C21 -161.2(5)
N2' C9 C22 C21 -148.6(9)
C17 C18 C22 C9 178.2(2)
C17 C18 C22 C21 -1.0(3)
C14 C21 C22 C9 3.8(3)
C15 C21 C22 C9 -177.4(2)
C14 C21 C22 C18 -177.0(2)
C15 C21 C22 C18 1.8(3)
N2 N3 C23 C24 -48.2(3)
C4 N3 C23 C24 78.6(3)
N2 N3 C23 C26 -169.2(2)
C4 N3 C23 C26 -42.5(3)
N2 N3 C23 C25 73.0(3)
C4 N3 C23 C25 -160.2(3)
C4' N3' C23' C24' 80.2(16)
N2' N3' C23' C24' -53.7(13)
C4' N3' C23' C26' -39.9(16)
N2' N3' C23' C26' -173.8(13)
C4' N3' C23' C25' -159.8(16)
N2' N3' C23' C25' 66.3(13)
N2" N3" C23" C25" -59.5(12)
C4" N3" C23" C25" 172.0(13)
N2" N3" C23" C24" -179.5(12)
C4" N3" C23" C24" 52.0(13)
N2" N3" C23" C26" 60.5(12)
C4" N3" C23" C26" -68.0(13)
